data_4061713
_journal_name_full Organometallics
_journal_paper_doi 10.1021/om050572y
_journal_year 2005
_chemical_formula_moiety tBu3Al
_chemical_formula_sum 'C12 H27 Al'
_chemical_formula_weight 198.32
_space_group_IT_number 14
_symmetry_cell_setting monoclinic
_symmetry_space_group_name_Hall '-P 2ybc'
_symmetry_space_group_name_H-M 'P 1 21/c 1'
_cell_angle_alpha 90.00
_cell_angle_beta 120.342(3)
_cell_angle_gamma 90.00
_cell_formula_units_Z 8
_cell_length_a 17.762(3)
_cell_length_b 10.1219(17)
_cell_length_c 17.929(3)
_cell_measurement_temperature 150(2)
_cell_volume 2781.9(8)
_diffrn_ambient_temperature 150(2)
_exptl_crystal_density_diffrn 0.947
_cod_depositor_comments
;
The following automatic conversions were performed:
'_symmetry_cell_setting' value 'Monoclinic' changed to 'monoclinic'
according to '/home/saulius/struct/CIF-dictionaries/cif_core.dic'
dictionary named 'cif_core.dic' version 2.4.1 from 2010-06-29.

Automatic conversion script
Id: cif_fix_enum 1527 2010-12-29 10:47:43Z saulius 
;
_cod_original_sg_symbol_H-M 'P 21/c'
_cod_database_code 4061713

loop_
_symmetry_equiv_pos_as_xyz
'x, y, z'
'-x, y+1/2, -z+1/2'
'-x, -y, -z'
'x, -y-1/2, z-1/2'

loop_
_atom_site_label
_atom_site_type_symbol
_atom_site_fract_x
_atom_site_fract_y
_atom_site_fract_z
_atom_site_U_iso_or_equiv
_atom_site_adp_type
_atom_site_occupancy
_atom_site_symmetry_multiplicity
_atom_site_calc_flag
_atom_site_refinement_flags
_atom_site_disorder_assembly
_atom_site_disorder_group
Al1 Al 0.42321(8) 0.25974(13) 0.23962(7) 0.0234(3) Uani 1 1 d . . .
C1 C 0.5279(2) 0.1890(3) 0.2374(2) 0.0258(9) Uani 1 1 d D . .
C11 C 0.6159(2) 0.2361(4) 0.3129(3) 0.0382(12) Uani 1 1 d D . .
H11A H 0.6197 0.2129 0.3677 0.057 Uiso 1 1 calc R . .
H11B H 0.6205 0.3322 0.3095 0.057 Uiso 1 1 calc R . .
H11C H 0.6635 0.1933 0.3094 0.057 Uiso 1 1 calc R . .
C12 C 0.5224(3) 0.0374(3) 0.2434(3) 0.0353(11) Uani 1 1 d D . .
H12A H 0.5737 -0.0035 0.2461 0.053 Uiso 1 1 calc R . .
H12B H 0.4695 0.0050 0.1923 0.053 Uiso 1 1 calc R . .
H12C H 0.5204 0.0148 0.2955 0.053 Uiso 1 1 calc R . .
C13 C 0.5284(3) 0.2191(4) 0.1531(2) 0.0371(11) Uani 1 1 d D . .
H13A H 0.5298 0.3149 0.1461 0.056 Uiso 1 1 calc R . .
H13B H 0.4757 0.1824 0.1038 0.056 Uiso 1 1 calc R . .
H13C H 0.5801 0.1791 0.1561 0.056 Uiso 1 1 calc R . .
C2 C 0.4172(3) 0.2349(4) 0.3470(2) 0.0329(10) Uani 1 1 d D . .
C21 C 0.3567(3) 0.1137(4) 0.3297(3) 0.0577(14) Uani 1 1 d D . .
H21A H 0.3799 0.0372 0.3143 0.086 Uiso 1 1 calc R . .
H21B H 0.2980 0.1340 0.2820 0.086 Uiso 1 1 calc R . .
H21C H 0.3542 0.0936 0.3818 0.086 Uiso 1 1 calc R . .
C22 C 0.5048(3) 0.2022(5) 0.4272(3) 0.0609(16) Uani 1 1 d D . .
H22A H 0.4958 0.1830 0.4758 0.091 Uiso 1 1 calc R . .
H22B H 0.5443 0.2778 0.4419 0.091 Uiso 1 1 calc R . .
H22C H 0.5304 0.1249 0.4155 0.091 Uiso 1 1 calc R . .
C23 C 0.3760(3) 0.3509(4) 0.3686(3) 0.0476(13) Uani 1 1 d D . .
H23A H 0.3224 0.3784 0.3163 0.071 Uiso 1 1 calc R . .
H23B H 0.4171 0.4250 0.3905 0.071 Uiso 1 1 calc R . .
H23C H 0.3622 0.3235 0.4127 0.071 Uiso 1 1 calc R . .
C3 C 0.3120(3) 0.2834(4) 0.1264(3) 0.0344(10) Uani 1 1 d D . .
C31 C 0.2859(3) 0.1432(4) 0.0889(3) 0.0619(16) Uani 1 1 d D . .
H31A H 0.2784 0.0872 0.1292 0.093 Uiso 1 1 calc R . .
H31B H 0.3318 0.1061 0.0800 0.093 Uiso 1 1 calc R . .
H31C H 0.2310 0.1469 0.0335 0.093 Uiso 1 1 calc R . .
C32 C 0.3193(3) 0.3685(4) 0.0584(3) 0.0471(13) Uani 1 1 d D . .
H32A H 0.3645 0.3316 0.0485 0.071 Uiso 1 1 calc R . .
H32B H 0.3347 0.4593 0.0797 0.071 Uiso 1 1 calc R . .
H32C H 0.2632 0.3682 0.0041 0.071 Uiso 1 1 calc R . .
C33 C 0.2382(3) 0.3449(5) 0.1346(3) 0.0517(14) Uani 1 1 d D . .
H33A H 0.1846 0.3450 0.0780 0.078 Uiso 1 1 calc R . .
H33B H 0.2537 0.4358 0.1556 0.078 Uiso 1 1 calc R . .
H33C H 0.2289 0.2933 0.1755 0.078 Uiso 1 1 calc R . .
Al2 Al 0.06854(8) 0.72986(12) 0.32888(7) 0.0249(3) Uani 1 1 d D . .
C4 C -0.0328(2) 0.7984(3) 0.2188(2) 0.0259(10) Uani 1 1 d D A .
C41 C -0.0227(3) 0.9503(4) 0.2248(3) 0.0408(12) Uani 1 1 d D . .
H41A H -0.0690 0.9904 0.1715 0.061 Uiso 1 1 calc R A .
H41B H 0.0343 0.9744 0.2326 0.061 Uiso 1 1 calc R . .
H41C H -0.0269 0.9824 0.2741 0.061 Uiso 1 1 calc R . .
C42 C -0.1234(2) 0.7653(4) 0.2051(3) 0.0391(12) Uani 1 1 d D . .
H42A H -0.1262 0.7919 0.2562 0.059 Uiso 1 1 calc R A .
H42B H -0.1337 0.6700 0.1960 0.059 Uiso 1 1 calc R . .
H42C H -0.1681 0.8129 0.1544 0.059 Uiso 1 1 calc R . .
C43 C -0.0335(3) 0.7537(4) 0.1362(2) 0.0417(12) Uani 1 1 d D . .
H43A H -0.0801 0.7999 0.0861 0.063 Uiso 1 1 calc R A .
H43B H -0.0436 0.6582 0.1287 0.063 Uiso 1 1 calc R . .
H43C H 0.0228 0.7745 0.1414 0.063 Uiso 1 1 calc R . .
C5 C 0.0502(3) 0.7206(6) 0.4308(3) 0.0254(16) Uani 0.711(4) 1 d PD A 1
C51 C 0.0319(5) 0.8627(5) 0.4496(4) 0.0464(19) Uani 0.711(4) 1 d PD A 1
H51A H -0.0254 0.8915 0.4030 0.070 Uiso 0.711(4) 1 calc PR A 1
H51B H 0.0769 0.9225 0.4530 0.070 Uiso 0.711(4) 1 calc PR A 1
H51C H 0.0326 0.8640 0.5046 0.070 Uiso 0.711(4) 1 calc PR A 1
C52 C 0.1308(5) 0.6697(8) 0.5138(5) 0.056(2) Uani 0.711(4) 1 d PD A 1
H52A H 0.1193 0.6729 0.5618 0.084 Uiso 0.711(4) 1 calc PR A 1
H52B H 0.1812 0.7255 0.5273 0.084 Uiso 0.711(4) 1 calc PR A 1
H52C H 0.1430 0.5784 0.5050 0.084 Uiso 0.711(4) 1 calc PR A 1
C53 C -0.0272(4) 0.6348(6) 0.4178(4) 0.0408(16) Uani 0.711(4) 1 d PD A 1
H53A H -0.0160 0.5422 0.4104 0.061 Uiso 0.711(4) 1 calc PR A 1
H53B H -0.0806 0.6646 0.3662 0.061 Uiso 0.711(4) 1 calc PR A 1
H53C H -0.0342 0.6428 0.4684 0.061 Uiso 0.711(4) 1 calc PR A 1
C50 C 0.0783(9) 0.7420(14) 0.4445(6) 0.0254(16) Uani 0.289(4) 1 d PD A 2
C54 C 0.1246(14) 0.6271(16) 0.5062(15) 0.0464(19) Uani 0.289(4) 1 d PD A 2
H54A H 0.1268 0.6434 0.5612 0.070 Uiso 0.289(4) 1 calc PR A 2
H54B H 0.1841 0.6192 0.5165 0.070 Uiso 0.289(4) 1 calc PR A 2
H54C H 0.0926 0.5450 0.4806 0.070 Uiso 0.289(4) 1 calc PR A 2
C55 C -0.0146(8) 0.7547(19) 0.4280(10) 0.056(2) Uani 0.289(4) 1 d PD A 2
H55A H -0.0485 0.6768 0.3965 0.084 Uiso 0.289(4) 1 calc PR A 2
H55B H -0.0419 0.8342 0.3936 0.084 Uiso 0.289(4) 1 calc PR A 2
H55C H -0.0130 0.7613 0.4833 0.084 Uiso 0.289(4) 1 calc PR A 2
C56 C 0.1282(9) 0.8702(13) 0.4852(9) 0.0408(16) Uani 0.289(4) 1 d PD A 2
H56A H 0.1674 0.8894 0.4630 0.061 Uiso 0.289(4) 1 calc PR A 2
H56B H 0.1625 0.8600 0.5482 0.061 Uiso 0.289(4) 1 calc PR A 2
H56C H 0.0867 0.9431 0.4706 0.061 Uiso 0.289(4) 1 calc PR A 2
C6 C 0.1891(3) 0.7406(6) 0.3484(4) 0.0343(16) Uani 0.711(4) 1 d PD A 1
C61 C 0.2278(4) 0.8671(5) 0.4019(4) 0.0483(17) Uani 0.711(4) 1 d PD A 1
H61A H 0.2873 0.8800 0.4131 0.072 Uiso 0.711(4) 1 calc PR A 1
H61B H 0.2289 0.8589 0.4570 0.072 Uiso 0.711(4) 1 calc PR A 1
H61C H 0.1917 0.9431 0.3698 0.072 Uiso 0.711(4) 1 calc PR A 1
C62 C 0.2496(8) 0.6271(7) 0.4014(5) 0.050(2) Uani 0.711(4) 1 d PD A 1
H62A H 0.2275 0.5441 0.3696 0.075 Uiso 0.711(4) 1 calc PR A 1
H62B H 0.2515 0.6207 0.4569 0.075 Uiso 0.711(4) 1 calc PR A 1
H62C H 0.3084 0.6440 0.4117 0.075 Uiso 0.711(4) 1 calc PR A 1
C63 C 0.1912(5) 0.7557(10) 0.2648(4) 0.077(3) Uani 0.711(4) 1 d PD A 1
H63A H 0.1538 0.8298 0.2313 0.115 Uiso 0.711(4) 1 calc PR A 1
H63B H 0.1698 0.6743 0.2308 0.115 Uiso 0.711(4) 1 calc PR A 1
H63C H 0.2511 0.7727 0.2785 0.115 Uiso 0.711(4) 1 calc PR A 1
C60 C 0.1808(7) 0.7135(15) 0.3277(11) 0.0343(16) Uani 0.289(4) 1 d PD A 2
C64 C 0.1821(11) 0.6324(14) 0.2553(9) 0.0483(17) Uani 0.289(4) 1 d PD A 2
H64A H 0.1383 0.6675 0.1988 0.072 Uiso 0.289(4) 1 calc PR A 2
H64B H 0.1689 0.5397 0.2597 0.072 Uiso 0.289(4) 1 calc PR A 2
H64C H 0.2400 0.6386 0.2613 0.072 Uiso 0.289(4) 1 calc PR A 2
C65 C 0.2134(11) 0.8535(12) 0.3245(12) 0.050(2) Uani 0.289(4) 1 d PD A 2
H65A H 0.2739 0.8486 0.3372 0.075 Uiso 0.289(4) 1 calc PR A 2
H65B H 0.2105 0.9097 0.3674 0.075 Uiso 0.289(4) 1 calc PR A 2
H65C H 0.1767 0.8911 0.2667 0.075 Uiso 0.289(4) 1 calc PR A 2
C66 C 0.251(2) 0.650(2) 0.4131(11) 0.077(3) Uani 0.289(4) 1 d PD A 2
H66A H 0.2311 0.5621 0.4192 0.115 Uiso 0.289(4) 1 calc PR A 2
H66B H 0.2606 0.7055 0.4618 0.115 Uiso 0.289(4) 1 calc PR A 2
H66C H 0.3055 0.6409 0.4124 0.115 Uiso 0.289(4) 1 calc PR A 2

loop_
_atom_site_aniso_label
_atom_site_aniso_U_11
_atom_site_aniso_U_22
_atom_site_aniso_U_33
_atom_site_aniso_U_23
_atom_site_aniso_U_13
_atom_site_aniso_U_12
Al1 0.0242(7) 0.0213(7) 0.0243(6) -0.0001(6) 0.0120(6) -0.0005(5)
C1 0.033(2) 0.017(2) 0.026(2) -0.0002(18) 0.014(2) 0.0043(18)
C11 0.031(3) 0.038(3) 0.046(3) -0.006(2) 0.020(2) 0.002(2)
C12 0.039(3) 0.033(3) 0.033(3) 0.001(2) 0.018(2) 0.002(2)
C13 0.048(3) 0.039(3) 0.040(3) 0.006(2) 0.034(2) 0.005(2)
C2 0.035(2) 0.037(3) 0.029(2) 0.005(2) 0.018(2) 0.005(2)
C21 0.076(4) 0.044(3) 0.075(4) 0.007(3) 0.055(3) -0.002(3)
C22 0.061(3) 0.097(4) 0.029(3) 0.008(3) 0.025(3) 0.015(3)
C23 0.063(4) 0.051(3) 0.048(3) 0.000(2) 0.041(3) 0.006(3)
C3 0.030(2) 0.028(2) 0.031(2) -0.004(2) 0.004(2) 0.0007(19)
C31 0.048(3) 0.036(3) 0.056(3) -0.004(2) -0.007(3) -0.011(2)
C32 0.046(3) 0.046(3) 0.035(3) 0.007(2) 0.010(2) 0.010(3)
C33 0.028(3) 0.059(3) 0.054(3) 0.007(3) 0.011(3) 0.005(2)
Al2 0.0273(7) 0.0228(7) 0.0200(7) 0.0003(5) 0.0085(6) 0.0007(6)
C4 0.032(2) 0.021(2) 0.026(2) -0.0011(17) 0.016(2) 0.0004(18)
C41 0.035(3) 0.034(3) 0.041(3) 0.004(2) 0.011(2) -0.001(2)
C42 0.033(3) 0.044(3) 0.033(3) 0.007(2) 0.011(2) -0.003(2)
C43 0.048(3) 0.052(3) 0.017(2) 0.004(2) 0.011(2) 0.015(2)
C5 0.025(5) 0.029(3) 0.015(3) -0.004(2) 0.005(3) 0.001(3)
C51 0.081(5) 0.035(4) 0.041(4) 0.002(3) 0.043(4) 0.009(3)
C52 0.062(5) 0.067(6) 0.032(4) 0.015(5) 0.020(4) 0.018(5)
C53 0.054(4) 0.046(4) 0.034(3) 0.008(3) 0.031(3) 0.006(3)
C50 0.025(5) 0.029(3) 0.015(3) -0.004(2) 0.005(3) 0.001(3)
C54 0.081(5) 0.035(4) 0.041(4) 0.002(3) 0.043(4) 0.009(3)
C55 0.062(5) 0.067(6) 0.032(4) 0.015(5) 0.020(4) 0.018(5)
C56 0.054(4) 0.046(4) 0.034(3) 0.008(3) 0.031(3) 0.006(3)
C6 0.022(3) 0.033(4) 0.026(4) -0.007(3) -0.004(3) -0.014(2)
C61 0.034(4) 0.040(4) 0.058(5) 0.004(3) 0.014(3) -0.005(3)
C62 0.039(4) 0.043(4) 0.067(5) -0.001(4) 0.027(4) 0.012(3)
C63 0.029(4) 0.149(9) 0.053(5) 0.006(6) 0.022(4) 0.004(5)
C60 0.022(3) 0.033(4) 0.026(4) -0.007(3) -0.004(3) -0.014(2)
C64 0.034(4) 0.040(4) 0.058(5) 0.004(3) 0.014(3) -0.005(3)
C65 0.039(4) 0.043(4) 0.067(5) -0.001(4) 0.027(4) 0.012(3)
C66 0.029(4) 0.149(9) 0.053(5) 0.006(6) 0.022(4) 0.004(5)

loop_
_geom_bond_atom_site_label_1
_geom_bond_atom_site_label_2
_geom_bond_distance
_geom_bond_site_symmetry_2
_geom_bond_publ_flag
Al1 C2 1.998(4) . ?
Al1 C3 2.007(4) . ?
Al1 C1 2.012(4) . ?
C1 C11 1.537(4) . ?
C1 C12 1.545(4) . ?
C1 C13 1.546(4) . ?
C11 H11A 0.9800 . ?
C11 H11B 0.9800 . ?
C11 H11C 0.9800 . ?
C12 H12A 0.9800 . ?
C12 H12B 0.9800 . ?
C12 H12C 0.9800 . ?
C13 H13A 0.9800 . ?
C13 H13B 0.9800 . ?
C13 H13C 0.9800 . ?
C2 C22 1.529(5) . ?
C2 C23 1.533(4) . ?
C2 C21 1.554(5) . ?
C21 H21A 0.9800 . ?
C21 H21B 0.9800 . ?
C21 H21C 0.9800 . ?
C22 H22A 0.9800 . ?
C22 H22B 0.9800 . ?
C22 H22C 0.9800 . ?
C23 H23A 0.9800 . ?
C23 H23B 0.9800 . ?
C23 H23C 0.9800 . ?
C3 C33 1.524(5) . ?
C3 C31 1.538(5) . ?
C3 C32 1.551(5) . ?
C31 H31A 0.9800 . ?
C31 H31B 0.9800 . ?
C31 H31C 0.9800 . ?
C32 H32A 0.9800 . ?
C32 H32B 0.9800 . ?
C32 H32C 0.9800 . ?
C33 H33A 0.9800 . ?
C33 H33B 0.9800 . ?
C33 H33C 0.9800 . ?
Al2 C6 1.991(5) . ?
Al2 C50 1.996(7) . ?
Al2 C4 2.006(4) . ?
Al2 C60 2.011(7) . ?
Al2 C5 2.015(5) . ?
C4 C42 1.538(4) . ?
C4 C43 1.543(4) . ?
C4 C41 1.546(4) . ?
C41 H41A 0.9800 . ?
C41 H41B 0.9800 . ?
C41 H41C 0.9800 . ?
C42 H42A 0.9800 . ?
C42 H42B 0.9800 . ?
C42 H42C 0.9800 . ?
C43 H43A 0.9800 . ?
C43 H43B 0.9800 . ?
C43 H43C 0.9800 . ?
C5 C53 1.541(5) . ?
C5 C52 1.541(6) . ?
C5 C51 1.548(6) . ?
C51 H51A 0.9800 . ?
C51 H51B 0.9800 . ?
C51 H51C 0.9800 . ?
C52 H52A 0.9800 . ?
C52 H52B 0.9800 . ?
C52 H52C 0.9800 . ?
C53 H53A 0.9800 . ?
C53 H53B 0.9800 . ?
C53 H53C 0.9800 . ?
C50 C55 1.526(7) . ?
C50 C54 1.528(7) . ?
C50 C56 1.532(7) . ?
C54 H54A 0.9800 . ?
C54 H54B 0.9800 . ?
C54 H54C 0.9800 . ?
C55 H55A 0.9800 . ?
C55 H55B 0.9800 . ?
C55 H55C 0.9800 . ?
C56 H56A 0.9800 . ?
C56 H56B 0.9800 . ?
C56 H56C 0.9800 . ?
C6 C63 1.526(6) . ?
C6 C62 1.531(6) . ?
C6 C61 1.539(6) . ?
C61 H61A 0.9800 . ?
C61 H61B 0.9800 . ?
C61 H61C 0.9800 . ?
C62 H62A 0.9800 . ?
C62 H62B 0.9800 . ?
C62 H62C 0.9800 . ?
C63 H63A 0.9800 . ?
C63 H63B 0.9800 . ?
C63 H63C 0.9800 . ?
C60 C65 1.544(7) . ?
C60 C66 1.545(7) . ?
C60 C64 1.546(7) . ?
C64 H64A 0.9800 . ?
C64 H64B 0.9800 . ?
C64 H64C 0.9800 . ?
C65 H65A 0.9800 . ?
C65 H65B 0.9800 . ?
C65 H65C 0.9800 . ?
C66 H66A 0.9800 . ?
C66 H66B 0.9800 . ?
C66 H66C 0.9800 . ?
